data_7220530
loop_
_publ_author_name
'Su, Zhong-Min'
'Wang, Hai-Ning'
'Jiang, Si-Quan'
'Lu, Qing-Yun'
'Zhou, Ziyan'
'Zhuo, Shuping'
'Shan, Guogang'

_publ_section_title
;
 A pillar-layer MOF for detection of small molecule acetone and metal ions
 in dilute solution
;
_journal_name_full 'RSC Adv.'
_journal_paper_doi 10.1039/C5RA08347H
_journal_year 2015
_chemical_formula_moiety 'C32 H42 Cd N10 O7'
_chemical_formula_sum 'C32 H42 Cd N10 O7'
_chemical_formula_weight 791.16
_chemical_name_systematic
;
 ?
;
_space_group_IT_number 14
_symmetry_cell_setting monoclinic
_symmetry_space_group_name_Hall '-P 2ybc'
_symmetry_space_group_name_H-M 'P 1 21/c 1'
_atom_sites_solution_hydrogens geom
_atom_sites_solution_primary direct
_atom_sites_solution_secondary difmap
_audit_creation_method SHELXL-97
_audit_update_record
;
2014-12-23 deposited with the CCDC.
2015-05-18 downloaded from the CCDC.
;
_cell_angle_alpha 90.00
_cell_angle_beta 95.717(5)
_cell_angle_gamma 90.00
_cell_formula_units_Z 4
_cell_length_a 15.136(5)
_cell_length_b 17.265(5)
_cell_length_c 14.239(5)
_cell_measurement_reflns_used 19117
_cell_measurement_temperature 293(2)
_cell_measurement_theta_max 25.08
_cell_measurement_theta_min 1.79
_cell_volume 3702(2)
_computing_cell_refinement 'SMART (Bruker, 1997)'
_computing_data_collection 'SMART (Bruker, 1997)'
_computing_data_reduction SAINT
_computing_molecular_graphics 'SHELXTL-PLUS (Sheldrick, 1990)'
_computing_publication_material SHELXL-97
_computing_structure_refinement 'SHELXL-97 (Sheldrick, 1997)'
_computing_structure_solution 'SHELXS-97(Sheldrick, 1997)'
_diffrn_ambient_temperature 293(2)
_diffrn_measured_fraction_theta_full 0.998
_diffrn_measured_fraction_theta_max 0.996
_diffrn_measurement_device_type 'Bruker APEX CCD area-detector'
_diffrn_measurement_method '\w scans'
_diffrn_radiation_monochromator graphite
_diffrn_radiation_source 'fine-focus sealed tube'
_diffrn_radiation_type MoK\a
_diffrn_radiation_wavelength 0.71069
_diffrn_reflns_av_R_equivalents 0.0454
_diffrn_reflns_av_sigmaI/netI 0.0542
_diffrn_reflns_limit_h_max 18
_diffrn_reflns_limit_h_min -17
_diffrn_reflns_limit_k_max 20
_diffrn_reflns_limit_k_min -17
_diffrn_reflns_limit_l_max 16
_diffrn_reflns_limit_l_min -16
_diffrn_reflns_number 19117
_diffrn_reflns_theta_full 25.00
_diffrn_reflns_theta_max 25.08
_diffrn_reflns_theta_min 1.79
_exptl_absorpt_coefficient_mu 0.648
_exptl_absorpt_correction_T_max 0.9034
_exptl_absorpt_correction_T_min 0.8759
_exptl_absorpt_correction_type multi-scan
_exptl_absorpt_process_details 'SADABS(Sheldrick, 1996)'
_exptl_crystal_colour colorless
_exptl_crystal_density_diffrn 1.419
_exptl_crystal_density_method 'not measured'
_exptl_crystal_description block
_exptl_crystal_F_000 1632
_exptl_crystal_size_max 0.21
_exptl_crystal_size_mid 0.18
_exptl_crystal_size_min 0.16
_platon_squeeze_details '                                                      '
_refine_diff_density_max 0.453
_refine_diff_density_min -0.463
_refine_diff_density_rms 0.063
_refine_ls_extinction_method none
_refine_ls_goodness_of_fit_ref 0.911
_refine_ls_hydrogen_treatment mixed
_refine_ls_matrix_type full
_refine_ls_number_parameters 289
_refine_ls_number_reflns 6556
_refine_ls_number_restraints 0
_refine_ls_restrained_S_all 0.911
_refine_ls_R_factor_all 0.0483
_refine_ls_R_factor_gt 0.0314
_refine_ls_shift/su_max 0.000
_refine_ls_shift/su_mean 0.000
_refine_ls_structure_factor_coef Fsqd
_refine_ls_weighting_details 'calc w=1/[\s^2^(Fo^2^)+(0.0410P)^2^+0.0000P] where P=(Fo^2^+2Fc^2^)/3'
_refine_ls_weighting_scheme calc
_refine_ls_wR_factor_gt 0.0738
_refine_ls_wR_factor_ref 0.0770
_reflns_number_gt 4812
_reflns_number_total 6556
_reflns_threshold_expression >2\s(I)
_cod_data_source_file c5ra08347h2.cif
_cod_data_source_block 1
_cod_depositor_comments
;
The following automatic conversions were performed:

'_symmetry_cell_setting' value 'Monoclinic' changed to 'monoclinic'
according to
/usr/data/users/saulius/crontab/automatic-downloads/rss-feeds/RSC/lib/dictionaries/cif_core.dic
dictionary named 'cif_core.dic' version 2.4.2 from 2011-04-26.

Automatic conversion script
Id: cif_fix_values 3271 2015-04-21 07:52:19Z andrius 
;
_cod_original_sg_symbol_H-M P21/c
_cod_database_code 7220530

loop_
_symmetry_equiv_pos_as_xyz
'x, y, z'
'-x, y+1/2, -z+1/2'
'-x, -y, -z'
'x, -y-1/2, z-1/2'

loop_
_atom_site_label
_atom_site_type_symbol
_atom_site_fract_x
_atom_site_fract_y
_atom_site_fract_z
_atom_site_U_iso_or_equiv
_atom_site_adp_type
_atom_site_occupancy
_atom_site_symmetry_multiplicity
_atom_site_calc_flag
_atom_site_refinement_flags
Cd1 Cd -0.012682(14) 0.014910(11) 0.362382(13) 0.02261(7) Uani 1 1 d .
O2 O 0.00061(15) -0.09065(12) 0.49876(13) 0.0370(5) Uani 1 1 d .
O3 O 0.02149(15) -0.37075(11) 0.22259(13) 0.0359(5) Uani 1 1 d .
O4 O 0.01845(17) -0.47468(11) 0.31139(14) 0.0454(6) Uani 1 1 d .
O1 O -0.01230(16) -0.11525(11) 0.34778(13) 0.0433(6) Uani 1 1 d .
C1 C 0.0195(2) -0.40303(17) 0.3020(2) 0.0314(7) Uani 1 1 d .
C6 C 0.0053(2) -0.22304(15) 0.44943(18) 0.0247(7) Uani 1 1 d .
N2 N 0.14140(17) 0.02754(15) 0.37266(18) 0.0374(7) Uani 1 1 d .
N5 N 0.48806(19) 0.02819(17) 0.3689(2) 0.0522(8) Uani 1 1 d .
C8 C -0.00305(19) -0.13771(15) 0.4331(2) 0.0248(7) Uani 1 1 d .
C2 C 0.0176(2) -0.35083(16) 0.38637(19) 0.0278(7) Uani 1 1 d .
C4 C 0.0215(3) -0.33305(17) 0.5547(2) 0.0417(9) Uani 1 1 d .
C7 C 0.00822(19) -0.27221(16) 0.37355(18) 0.0276(7) Uani 1 1 d .
H7 H 0.0038 -0.2519 0.3128 0.033 Uiso 1 1 calc R
C5 C 0.0122(2) -0.25389(17) 0.5399(2) 0.0347(8) Uani 1 1 d .
H5 H 0.0105 -0.2210 0.5914 0.042 Uiso 1 1 calc R
N6 N 0.4846(2) -0.0258(2) 0.2964(3) 0.0833(13) Uani 1 1 d .
H6A H 0.5323 -0.0387 0.2724 0.100 Uiso 1 1 calc R
H6B H 0.4346 -0.0462 0.2756 0.100 Uiso 1 1 calc R
N4 N 0.5436(2) 0.1164(2) 0.4691(3) 0.0746(11) Uani 1 1 d .
C11 C 0.3245(2) 0.0493(2) 0.3896(3) 0.0486(9) Uani 1 1 d .
C9 C 0.1966(2) -0.0309(2) 0.3639(3) 0.0502(10) Uani 1 1 d .
H9 H 0.1728 -0.0799 0.3514 0.060 Uiso 1 1 calc R
C3 C 0.0253(2) -0.38114(17) 0.4766(2) 0.0381(8) Uani 1 1 d .
H3 H 0.0332 -0.4342 0.4854 0.046 Uiso 1 1 calc R
C12 C 0.2671(2) 0.1117(2) 0.3972(3) 0.0534(10) Uani 1 1 d .
H12 H 0.2893 0.1615 0.4082 0.064 Uiso 1 1 calc R
C14 C 0.4205(2) 0.0651(2) 0.4083(3) 0.0527(10) Uani 1 1 d .
C10 C 0.2880(2) -0.0227(2) 0.3725(3) 0.0568(10) Uani 1 1 d .
H10 H 0.3243 -0.0655 0.3668 0.068 Uiso 1 1 calc R
C15 C 0.5627(2) 0.0640(2) 0.4071(3) 0.0547(10) Uani 1 1 d .
N3 N 0.4521(2) 0.1174(2) 0.4677(3) 0.0737(11) Uani 1 1 d .
N1 N 0.0310(3) -0.36469(17) 0.64526(18) 0.0817(14) Uani 1 1 d .
H1A H 0.0312 -0.3349 0.6937 0.098 Uiso 1 1 calc R
H1B H 0.0367 -0.4139 0.6526 0.098 Uiso 1 1 calc R
C13 C 0.1771(2) 0.0981(2) 0.3882(3) 0.0475(9) Uani 1 1 d .
H13 H 0.1390 0.1399 0.3930 0.057 Uiso 1 1 calc R
C16 C 0.6552(2) 0.0482(2) 0.3885(3) 0.0487(9) Uani 1 1 d .
C17 C 0.6874(2) -0.0233(2) 0.3683(3) 0.0590(11) Uani 1 1 d .
H17 H 0.6489 -0.0652 0.3590 0.071 Uiso 1 1 calc R
C18 C 0.7157(2) 0.1078(2) 0.3990(3) 0.0630(12) Uani 1 1 d .
H18 H 0.6969 0.1577 0.4115 0.076 Uiso 1 1 calc R
C19 C 0.7766(2) -0.0331(2) 0.3618(3) 0.0530(10) Uani 1 1 d .
H19 H 0.7972 -0.0825 0.3493 0.064 Uiso 1 1 calc R
C20 C 0.8038(2) 0.0937(2) 0.3912(3) 0.0552(10) Uani 1 1 d .
H20 H 0.8436 0.1348 0.3992 0.066 Uiso 1 1 calc R
N7 N 0.83478(17) 0.02417(15) 0.37260(19) 0.0380(6) Uani 1 1 d .

loop_
_atom_site_aniso_label
_atom_site_aniso_U_11
_atom_site_aniso_U_22
_atom_site_aniso_U_33
_atom_site_aniso_U_23
_atom_site_aniso_U_13
_atom_site_aniso_U_12
Cd1 0.02875(13) 0.01706(11) 0.02248(11) 0.00282(9) 0.00484(8) 0.00109(10)
O2 0.0616(16) 0.0191(12) 0.0305(11) -0.0056(8) 0.0054(11) 0.0015(9)
O3 0.0639(16) 0.0244(12) 0.0203(11) -0.0032(9) 0.0089(11) -0.0027(10)
O4 0.0889(19) 0.0156(12) 0.0325(12) -0.0033(9) 0.0098(12) 0.0014(11)
O1 0.0830(19) 0.0205(12) 0.0273(13) 0.0042(9) 0.0097(12) 0.0060(11)
C1 0.043(2) 0.0235(17) 0.0275(16) -0.0051(13) 0.0047(14) -0.0014(14)
C6 0.040(2) 0.0158(15) 0.0192(15) -0.0003(11) 0.0057(13) -0.0016(13)
N2 0.0329(16) 0.0389(18) 0.0411(15) 0.0026(12) 0.0078(13) 0.0008(13)
N5 0.0310(17) 0.053(2) 0.073(2) -0.0079(17) 0.0104(15) -0.0020(16)
C8 0.0299(18) 0.0172(15) 0.0286(16) -0.0011(13) 0.0093(14) -0.0023(12)
C2 0.045(2) 0.0189(16) 0.0195(15) -0.0011(11) 0.0046(13) -0.0015(13)
C4 0.082(3) 0.0204(17) 0.0223(17) 0.0043(13) 0.0041(17) -0.0029(16)
C7 0.045(2) 0.0193(16) 0.0182(14) 0.0022(11) 0.0042(14) -0.0005(13)
C5 0.058(2) 0.0235(18) 0.0233(15) -0.0034(13) 0.0077(16) -0.0033(15)
N6 0.034(2) 0.112(3) 0.106(3) -0.053(2) 0.017(2) -0.0001(19)
N4 0.031(2) 0.073(3) 0.122(3) -0.028(2) 0.014(2) -0.0025(17)
C11 0.034(2) 0.051(2) 0.062(2) 0.0028(19) 0.0088(18) 0.0021(18)
C9 0.038(2) 0.041(2) 0.072(3) -0.0025(18) 0.011(2) 0.0021(17)
C3 0.068(3) 0.0167(17) 0.0293(17) -0.0022(13) 0.0039(16) 0.0003(15)
C12 0.037(2) 0.044(2) 0.079(3) -0.0062(19) 0.008(2) -0.0056(18)
C14 0.032(2) 0.053(3) 0.075(3) -0.007(2) 0.014(2) 0.0020(18)
C10 0.037(2) 0.045(2) 0.090(3) -0.006(2) 0.012(2) 0.0045(19)
C15 0.029(2) 0.050(2) 0.087(3) -0.005(2) 0.008(2) -0.0037(17)
N3 0.033(2) 0.076(3) 0.114(3) -0.028(2) 0.015(2) -0.0015(17)
N1 0.192(4) 0.0275(17) 0.0252(16) 0.0074(13) 0.011(2) -0.005(2)
C13 0.033(2) 0.042(2) 0.069(2) -0.0025(18) 0.0099(19) 0.0025(17)
C16 0.031(2) 0.049(2) 0.066(2) -0.0005(19) 0.0053(18) 0.0046(18)
C17 0.035(2) 0.056(3) 0.086(3) -0.010(2) 0.007(2) -0.014(2)
C18 0.036(2) 0.041(2) 0.114(4) -0.009(2) 0.016(2) -0.0006(18)
C19 0.038(2) 0.047(2) 0.076(3) -0.0018(19) 0.011(2) -0.0005(18)
C20 0.035(2) 0.043(2) 0.089(3) -0.002(2) 0.011(2) -0.0008(17)
N7 0.0327(16) 0.0312(16) 0.0507(16) 0.0071(13) 0.0071(13) 0.0022(13)

loop_
_atom_type_symbol
_atom_type_description
_atom_type_scat_dispersion_real
_atom_type_scat_dispersion_imag
_atom_type_scat_source
C C 0.0033 0.0016 'International Tables Vol C Tables 4.2.6.8 and 6.1.1.4'
H H 0.0000 0.0000 'International Tables Vol C Tables 4.2.6.8 and 6.1.1.4'
N N 0.0061 0.0033 'International Tables Vol C Tables 4.2.6.8 and 6.1.1.4'
O O 0.0106 0.0060 'International Tables Vol C Tables 4.2.6.8 and 6.1.1.4'
Cd Cd -0.8075 1.2024 'International Tables Vol C Tables 4.2.6.8 and 6.1.1.4'

loop_
_geom_angle_atom_site_label_1
_geom_angle_atom_site_label_2
_geom_angle_atom_site_label_3
_geom_angle
_geom_angle_site_symmetry_1
_geom_angle_site_symmetry_3
O1 Cd1 O3 143.36(7) . 2
O1 Cd1 N2 95.00(9) . .
O3 Cd1 N2 87.60(8) 2 .
O1 Cd1 N7 94.91(9) . 1_455
O3 Cd1 N7 88.18(8) 2 1_455
N2 Cd1 N7 168.27(9) . 1_455
O1 Cd1 O2 128.87(7) . 3_556
O3 Cd1 O2 87.77(7) 2 3_556
N2 Cd1 O2 84.39(8) . 3_556
N7 Cd1 O2 84.51(9) 1_455 3_556
O1 Cd1 O4 88.87(7) . 2
O3 Cd1 O4 54.56(6) 2 2
N2 Cd1 O4 89.51(8) . 2
N7 Cd1 O4 96.94(9) 1_455 2
O2 Cd1 O4 142.10(7) 3_556 2
O1 Cd1 C1 115.98(8) . 2
O3 Cd1 C1 27.47(7) 2 2
N2 Cd1 C1 87.55(9) . 2
N7 Cd1 C1 93.73(9) 1_455 2
O2 Cd1 C1 115.07(8) 3_556 2
O4 Cd1 C1 27.11(7) 2 2
C8 O2 Cd1 172.4(2) . 3_556
C1 O3 Cd1 94.96(17) . 2_545
C1 O4 Cd1 87.97(17) . 2_545
C8 O1 Cd1 102.54(17) . .
O4 C1 O3 122.4(3) . .
O4 C1 C2 120.6(3) . .
O3 C1 C2 117.0(2) . .
O4 C1 Cd1 64.92(15) . 2_545
O3 C1 Cd1 57.56(14) . 2_545
C2 C1 Cd1 173.6(2) . 2_545
C7 C6 C5 119.1(3) . .
C7 C6 C8 119.6(2) . .
C5 C6 C8 121.3(2) . .
C9 N2 C13 117.4(3) . .
C9 N2 Cd1 124.0(2) . .
C13 N2 Cd1 118.6(2) . .
C15 N5 C14 104.5(3) . .
C15 N5 N6 125.0(3) . .
C14 N5 N6 129.9(3) . .
O2 C8 O1 121.0(3) . .
O2 C8 C6 122.2(2) . .
O1 C8 C6 116.7(2) . .
C7 C2 C3 119.7(3) . .
C7 C2 C1 119.7(2) . .
C3 C2 C1 120.6(3) . .
N1 C4 C5 121.7(3) . .
N1 C4 C3 119.7(3) . .
C5 C4 C3 118.6(3) . .
C2 C7 C6 121.0(3) . .
C6 C5 C4 121.0(3) . .
C15 N4 N3 106.6(3) . .
C10 C11 C12 118.1(3) . .
C10 C11 C14 124.8(3) . .
C12 C11 C14 116.8(3) . .
N2 C9 C10 123.3(3) . .
C2 C3 C4 120.7(3) . .
C11 C12 C13 118.6(3) . .
N3 C14 N5 110.5(3) . .
N3 C14 C11 122.6(3) . .
N5 C14 C11 126.9(4) . .
C11 C10 C9 119.3(3) . .
N4 C15 N5 110.7(3) . .
N4 C15 C16 121.6(4) . .
N5 C15 C16 127.7(4) . .
C14 N3 N4 107.7(3) . .
N2 C13 C12 123.3(3) . .
C17 C16 C18 116.8(3) . .
C17 C16 C15 124.6(3) . .
C18 C16 C15 118.4(3) . .
C16 C17 C19 119.9(3) . .
C20 C18 C16 120.0(3) . .
N7 C19 C17 123.2(3) . .
N7 C20 C18 123.0(3) . .
C19 N7 C20 117.1(3) . .
C19 N7 Cd1 126.3(2) . 1_655
C20 N7 Cd1 116.5(2) . 1_655

loop_
_geom_bond_atom_site_label_1
_geom_bond_atom_site_label_2
_geom_bond_distance
_geom_bond_site_symmetry_2
Cd1 O1 2.257(2) .
Cd1 O3 2.3122(19) 2
Cd1 N2 2.332(3) .
Cd1 N7 2.333(3) 1_455
Cd1 O2 2.362(2) 3_556
Cd1 O4 2.474(2) 2
Cd1 C1 2.729(3) 2
O2 C8 1.236(3) .
O2 Cd1 2.362(2) 3_556
O3 C1 1.264(3) .
O3 Cd1 2.3122(19) 2_545
O4 C1 1.244(3) .
O4 Cd1 2.474(2) 2_545
O1 C8 1.269(3) .
C1 C2 1.504(4) .
C1 Cd1 2.729(3) 2_545
C6 C7 1.378(4) .
C6 C5 1.389(4) .
C6 C8 1.495(4) .
N2 C9 1.324(4) .
N2 C13 1.342(4) .
N5 C15 1.354(4) .
N5 C14 1.371(4) .
N5 N6 1.387(4) .
C2 C7 1.375(4) .
C2 C3 1.382(4) .
C4 N1 1.395(4) .
C4 C5 1.388(4) .
C4 C3 1.393(4) .
N4 C15 1.316(5) .
N4 N3 1.384(4) .
C11 C10 1.372(5) .
C11 C12 1.395(5) .
C11 C14 1.478(5) .
C9 C10 1.383(5) .
C12 C13 1.377(5) .
C14 N3 1.295(5) .
C15 C16 1.476(5) .
C16 C17 1.367(5) .
C16 C18 1.376(5) .
C17 C19 1.374(5) .
C18 C20 1.370(5) .
C19 N7 1.323(4) .
C20 N7 1.325(4) .
N7 Cd1 2.333(3) 1_655

loop_
_geom_torsion_atom_site_label_1
_geom_torsion_atom_site_label_2
_geom_torsion_atom_site_label_3
_geom_torsion_atom_site_label_4
_geom_torsion
_geom_torsion_site_symmetry_1
_geom_torsion_site_symmetry_4
O3 Cd1 O1 C8 178.89(17) 2 .
N2 Cd1 O1 C8 86.2(2) . .
N7 Cd1 O1 C8 -87.5(2) 1_455 .
O2 Cd1 O1 C8 -0.6(2) 3_556 .
O4 Cd1 O1 C8 175.6(2) 2 .
C1 Cd1 O1 C8 175.89(19) 2 .
Cd1 O4 C1 O3 -3.2(3) 2_545 .
Cd1 O4 C1 C2 176.3(3) 2_545 .
Cd1 O3 C1 O4 3.5(3) 2_545 .
Cd1 O3 C1 C2 -176.1(2) 2_545 .
O1 Cd1 N2 C9 3.9(3) . .
O3 Cd1 N2 C9 -139.4(3) 2 .
N7 Cd1 N2 C9 151.5(4) 1_455 .
O2 Cd1 N2 C9 132.6(3) 3_556 .
O4 Cd1 N2 C9 -84.9(3) 2 .
C1 Cd1 N2 C9 -111.9(3) 2 .
O1 Cd1 N2 C13 -176.2(2) . .
O3 Cd1 N2 C13 40.4(2) 2 .
N7 Cd1 N2 C13 -28.6(6) 1_455 .
O2 Cd1 N2 C13 -47.6(2) 3_556 .
O4 Cd1 N2 C13 95.0(2) 2 .
C1 Cd1 N2 C13 67.9(3) 2 .
Cd1 O2 C8 O1 -171.5(14) 3_556 .
Cd1 O2 C8 C6 6.9(18) 3_556 .
Cd1 O1 C8 O2 2.1(3) . .
Cd1 O1 C8 C6 -176.5(2) . .
C7 C6 C8 O2 -174.6(3) . .
C5 C6 C8 O2 4.1(5) . .
C7 C6 C8 O1 3.9(4) . .
C5 C6 C8 O1 -177.4(3) . .
O4 C1 C2 C7 -172.4(3) . .
O3 C1 C2 C7 7.1(5) . .
Cd1 C1 C2 C7 -24(2) 2_545 .
O4 C1 C2 C3 7.7(5) . .
O3 C1 C2 C3 -172.7(3) . .
Cd1 C1 C2 C3 156.0(18) 2_545 .
C3 C2 C7 C6 -0.8(5) . .
C1 C2 C7 C6 179.3(3) . .
C5 C6 C7 C2 0.1(5) . .
C8 C6 C7 C2 178.8(3) . .
C7 C6 C5 C4 -0.2(5) . .
C8 C6 C5 C4 -178.8(3) . .
N1 C4 C5 C6 178.1(3) . .
C3 C4 C5 C6 1.0(5) . .
C13 N2 C9 C10 1.8(5) . .
Cd1 N2 C9 C10 -178.4(3) . .
C7 C2 C3 C4 1.6(5) . .
C1 C2 C3 C4 -178.5(3) . .
N1 C4 C3 C2 -178.9(3) . .
C5 C4 C3 C2 -1.7(6) . .
C10 C11 C12 C13 0.5(6) . .
C14 C11 C12 C13 -174.6(3) . .
C15 N5 C14 N3 -1.8(5) . .
N6 N5 C14 N3 -173.2(4) . .
C15 N5 C14 C11 179.1(4) . .
N6 N5 C14 C11 7.6(7) . .
C10 C11 C14 N3 -143.4(4) . .
C12 C11 C14 N3 31.4(6) . .
C10 C11 C14 N5 35.7(6) . .
C12 C11 C14 N5 -149.5(4) . .
C12 C11 C10 C9 -0.2(6) . .
C14 C11 C10 C9 174.5(4) . .
N2 C9 C10 C11 -1.0(6) . .
N3 N4 C15 N5 -3.0(5) . .
N3 N4 C15 C16 178.9(4) . .
C14 N5 C15 N4 3.0(5) . .
N6 N5 C15 N4 175.0(4) . .
C14 N5 C15 C16 -179.1(4) . .
N6 N5 C15 C16 -7.1(6) . .
N5 C14 N3 N4 0.0(5) . .
C11 C14 N3 N4 179.2(4) . .
C15 N4 N3 C14 1.8(5) . .
C9 N2 C13 C12 -1.4(5) . .
Cd1 N2 C13 C12 178.7(3) . .
C11 C12 C13 N2 0.3(6) . .
N4 C15 C16 C17 144.4(4) . .
N5 C15 C16 C17 -33.3(6) . .
N4 C15 C16 C18 -30.2(6) . .
N5 C15 C16 C18 152.0(4) . .
C18 C16 C17 C19 1.6(6) . .
C15 C16 C17 C19 -173.2(4) . .
C17 C16 C18 C20 -1.3(6) . .
C15 C16 C18 C20 173.8(4) . .
C16 C17 C19 N7 -1.2(6) . .
C16 C18 C20 N7 0.6(7) . .
C17 C19 N7 C20 0.5(6) . .
C17 C19 N7 Cd1 -179.6(3) . 1_655
C18 C20 N7 C19 -0.2(6) . .
C18 C20 N7 Cd1 179.9(3) . 1_655

loop_
_platon_squeeze_void_nr
_platon_squeeze_void_average_x
_platon_squeeze_void_average_y
_platon_squeeze_void_average_z
_platon_squeeze_void_volume
_platon_squeeze_void_count_electrons
_platon_squeeze_void_content
1 0.500 0.022 0.025 2031 573 ' '
